data_4501778
loop_
_publ_author_name
'Du, Miao'
'Wang, Qian'
'Li, Cheng-Peng'
'Zhao, Xiao-Jun'
'Ribas, Joan'

_publ_section_title
;
 Coordination Assemblies of CoII/CuII/ZnII/CdIIwith
 2,5-Bipyridyl-1,3,4-Oxadiazole and Dicyanamide Anion: Structural
 Diversification and Properties
;
_journal_issue 7
_journal_name_full 'Crystal Growth &amp; Design'
_journal_page_first 3285
_journal_paper_doi 10.1021/cg100465u
_journal_volume 10
_journal_year 2010
_chemical_formula_sum 'C14 H14 Cu N8 O7'
_chemical_formula_weight 469.87
_chemical_name_systematic
; 
 ? 
;
_space_group_IT_number 15
_symmetry_cell_setting monoclinic
_symmetry_space_group_name_Hall '-C 2yc'
_symmetry_space_group_name_H-M 'C 1 2/c 1'
_atom_sites_solution_hydrogens geom
_atom_sites_solution_primary direct
_atom_sites_solution_secondary difmap
_audit_creation_method SHELXL-97
_cell_angle_alpha 90.00
_cell_angle_beta 108.087(1)
_cell_angle_gamma 90.00
_cell_formula_units_Z 8
_cell_length_a 27.4504(13)
_cell_length_b 12.1960(6)
_cell_length_c 11.6371(6)
_cell_measurement_reflns_used 2574
_cell_measurement_temperature 296(2)
_cell_measurement_theta_max 24.68
_cell_measurement_theta_min 2.56
_cell_volume 3703.4(3)
_computing_cell_refinement 'Bruker APEX II'
_computing_data_collection 'Bruker APEX II'
_computing_data_reduction 'Bruker SAINT'
_computing_molecular_graphics 'Bruker SHELXTL'
_computing_publication_material 'Bruker SHELXTL'
_computing_structure_refinement 'SHELXL-97 (Sheldrick, 1997)'
_computing_structure_solution 'SHELXS-97 (Sheldrick, 1990)'
_diffrn_ambient_temperature 296(2)
_diffrn_measured_fraction_theta_full 0.998
_diffrn_measured_fraction_theta_max 0.998
_diffrn_measurement_device_type 'APEX II CCD area detector'
_diffrn_measurement_method 'phi and omega scans'
_diffrn_radiation_monochromator graphite
_diffrn_radiation_source 'fine-focus sealed tube'
_diffrn_radiation_type MoK\a
_diffrn_radiation_wavelength 0.71073
_diffrn_reflns_av_R_equivalents 0.0254
_diffrn_reflns_av_sigmaI/netI 0.0230
_diffrn_reflns_limit_h_max 26
_diffrn_reflns_limit_h_min -33
_diffrn_reflns_limit_k_max 15
_diffrn_reflns_limit_k_min -14
_diffrn_reflns_limit_l_max 14
_diffrn_reflns_limit_l_min -11
_diffrn_reflns_number 10491
_diffrn_reflns_theta_full 25.99
_diffrn_reflns_theta_max 25.99
_diffrn_reflns_theta_min 1.56
_exptl_absorpt_coefficient_mu 1.239
_exptl_absorpt_correction_T_max 1.000000
_exptl_absorpt_correction_T_min 0.692995
_exptl_absorpt_correction_type multi-scan
_exptl_absorpt_process_details SADABS
_exptl_crystal_colour 'Dark blue'
_exptl_crystal_density_diffrn 1.685
_exptl_crystal_density_meas ?
_exptl_crystal_density_method 'not measured'
_exptl_crystal_description Block
_exptl_crystal_F_000 1912
_exptl_crystal_size_max 0.56
_exptl_crystal_size_mid 0.52
_exptl_crystal_size_min 0.37
_refine_diff_density_max 0.520
_refine_diff_density_min -0.507
_refine_diff_density_rms 0.073
_refine_ls_extinction_method none
_refine_ls_goodness_of_fit_ref 1.042
_refine_ls_hydrogen_treatment constr
_refine_ls_matrix_type full
_refine_ls_number_parameters 274
_refine_ls_number_reflns 3631
_refine_ls_number_restraints 0
_refine_ls_restrained_S_all 1.041
_refine_ls_R_factor_all 0.0403
_refine_ls_R_factor_gt 0.0353
_refine_ls_shift/su_max 0.000
_refine_ls_shift/su_mean 0.000
_refine_ls_structure_factor_coef Fsqd
_refine_ls_weighting_details 'calc w=1/[\s^2^(Fo^2^)+(0.0588P)^2^+4.6612P] where P=(Fo^2^+2Fc^2^)/3'
_refine_ls_weighting_scheme calc
_refine_ls_wR_factor_gt 0.0951
_refine_ls_wR_factor_ref 0.0990
_reflns_number_gt 3220
_reflns_number_total 3631
_reflns_threshold_expression >2sigma(I)
_cod_data_source_file cg100465u_si_002.cif
_cod_data_source_block 6
_cod_depositor_comments
;
The following automatic conversions were performed:

'_symmetry_cell_setting' value 'Monoclinic' changed to 'monoclinic'
according to /home/saulius/struct/CIF-dictionaries/cif_core.dic
dictionary named 'cif_core.dic' version 2.4.2 from
2011-04-26.

'_exptl_absorpt_correction_type' value 'Multi-scan'
changed to 'multi-scan' according to
/home/saulius/struct/CIF-dictionaries/cif_core.dic dictionary named
'cif_core.dic' version 2.4.2 from 2011-04-26.

Automatic conversion script
Id: cif_fix_values 1715 2011-07-08 13:25:40Z adriana 

The following automatic conversions were performed:

'_exptl_crystal_density_meas' value 'None' was changed to '?' - the
value is perceived as not measured.

Automatic conversion script
Id: cif_fix_values 3008 2015-01-20 13:52:24Z robertas 
;
_cod_original_sg_symbol_H-M C2/c
_cod_database_code 4501778

loop_
_symmetry_equiv_pos_as_xyz
'x, y, z'
'-x, y, -z+1/2'
'x+1/2, y+1/2, z'
'-x+1/2, y+1/2, -z+1/2'
'-x, -y, -z'
'x, -y, z-1/2'
'-x+1/2, -y+1/2, -z'
'x+1/2, -y+1/2, z-1/2'

loop_
_atom_site_label
_atom_site_type_symbol
_atom_site_fract_x
_atom_site_fract_y
_atom_site_fract_z
_atom_site_U_iso_or_equiv
_atom_site_adp_type
_atom_site_occupancy
_atom_site_symmetry_multiplicity
_atom_site_calc_flag
_atom_site_refinement_flags
Cu1 Cu 0.2500 0.2500 1.0000 0.02428(12) Uani 1 2 d S
Cu2 Cu 0.0000 0.0000 0.5000 0.02956(13) Uani 1 2 d S
O1 O 0.40582(6) -0.02943(13) 0.72068(15) 0.0310(4) Uani 1 1 d .
O2 O 0.19281(11) 0.3053(3) 0.5925(3) 0.0955(10) Uani 1 1 d .
O3 O 0.12235(10) 0.2669(2) 0.6184(3) 0.0741(7) Uani 1 1 d .
O4 O 0.14872(10) 0.1687(2) 0.4962(3) 0.0764(7) Uani 1 1 d .
N1 N 0.30294(7) 0.19776(15) 0.92012(17) 0.0271(4) Uani 1 1 d .
N2 N 0.42973(10) 0.13426(17) 0.6799(2) 0.0481(6) Uani 1 1 d .
N3 N 0.45275(10) 0.05508(18) 0.6263(2) 0.0468(6) Uani 1 1 d .
N4 N 0.47917(7) -0.35055(15) 0.55222(17) 0.0293(4) Uani 1 1 d .
N5 N 0.15420(9) 0.00664(19) 0.7537(3) 0.0573(8) Uani 1 1 d .
N6 N 0.06668(8) 0.00864(17) 0.6217(2) 0.0406(5) Uani 1 1 d .
N7 N 0.20098(7) 0.14051(17) 0.90178(19) 0.0357(5) Uani 1 1 d .
N8 N 0.15389(10) 0.24703(19) 0.5680(3) 0.0503(6) Uani 1 1 d .
C1 C 0.31591(9) 0.09177(18) 0.9238(2) 0.0292(5) Uani 1 1 d .
H1A H 0.3017 0.0434 0.9661 0.035 Uiso 1 1 calc R
C2 C 0.34947(9) 0.05127(18) 0.8674(2) 0.0294(5) Uani 1 1 d .
H2B H 0.3584 -0.0225 0.8737 0.035 Uiso 1 1 calc R
C3 C 0.36961(8) 0.12233(18) 0.8013(2) 0.0280(5) Uani 1 1 d .
C4 C 0.35665(10) 0.23233(19) 0.7974(3) 0.0372(6) Uani 1 1 d .
H4B H 0.3699 0.2821 0.7542 0.045 Uiso 1 1 calc R
C5 C 0.32369(10) 0.26663(19) 0.8589(2) 0.0357(5) Uani 1 1 d .
H5B H 0.3156 0.3408 0.8577 0.043 Uiso 1 1 calc R
C6 C 0.40276(9) 0.08100(18) 0.7335(2) 0.0313(5) Uani 1 1 d .
C7 C 0.43764(9) -0.0383(2) 0.6523(2) 0.0291(5) Uani 1 1 d .
C8 C 0.45081(8) -0.14705(19) 0.6180(2) 0.0276(5) Uani 1 1 d .
C9 C 0.42808(11) -0.2419(2) 0.6415(3) 0.0409(6) Uani 1 1 d .
H9A H 0.4032 -0.2388 0.6804 0.049 Uiso 1 1 calc R
C10 C 0.44283(11) -0.3408(2) 0.6066(3) 0.0426(6) Uani 1 1 d .
H10A H 0.4268 -0.4041 0.6213 0.051 Uiso 1 1 calc R
C11 C 0.50102(10) -0.2590(2) 0.5307(3) 0.0374(6) Uani 1 1 d .
H11A H 0.5263 -0.2644 0.4933 0.045 Uiso 1 1 calc R
C12 C 0.48798(10) -0.1564(2) 0.5612(2) 0.0364(6) Uani 1 1 d .
H12A H 0.5040 -0.0942 0.5437 0.044 Uiso 1 1 calc R
C13 C 0.10743(10) 0.01416(18) 0.6851(2) 0.0331(5) Uani 1 1 d .
C14 C 0.17715(8) 0.08162(19) 0.8309(2) 0.0318(5) Uani 1 1 d .
O1W O 0.28038(8) 0.11928(16) 1.15290(17) 0.0500(5) Uani 1 1 d D
H1WA H 0.2920 0.1419 1.2251 0.075 Uiso 1 1 d RD
H1WB H 0.2728 0.0520 1.1395 0.075 Uiso 1 1 d RD
O2W O 0.24141(11) 0.4048(2) 0.4267(3) 0.0865(8) Uani 1 1 d D
H2WA H 0.2723 0.3853 0.4396 0.130 Uiso 1 1 d RD
H2WB H 0.2218 0.3642 0.4531 0.130 Uiso 1 1 d RD
O3W O 0.04634(11) 0.1010(3) 0.3646(2) 0.0876(9) Uani 1 1 d D
H3WA H 0.0479 0.1552 0.3223 0.131 Uiso 1 1 d RD
H3WB H 0.0739 0.0713 0.4098 0.131 Uiso 1 1 d RD

loop_
_atom_site_aniso_label
_atom_site_aniso_U_11
_atom_site_aniso_U_22
_atom_site_aniso_U_33
_atom_site_aniso_U_23
_atom_site_aniso_U_13
_atom_site_aniso_U_12
Cu1 0.0190(2) 0.0254(2) 0.0293(2) -0.00967(14) 0.00883(15) -0.00195(13)
Cu2 0.0280(2) 0.0268(2) 0.0284(2) -0.00908(15) 0.00075(16) 0.00146(15)
O1 0.0343(9) 0.0277(8) 0.0394(9) -0.0036(7) 0.0235(7) 0.0009(7)
O2 0.0748(18) 0.092(2) 0.138(3) -0.046(2) 0.0594(19) -0.0298(16)
O3 0.0726(17) 0.0793(17) 0.0877(19) -0.0128(14) 0.0503(15) -0.0005(13)
O4 0.0836(18) 0.0614(15) 0.0932(19) -0.0283(14) 0.0406(15) -0.0078(13)
N1 0.0252(9) 0.0248(9) 0.0336(10) -0.0058(7) 0.0125(8) -0.0009(7)
N2 0.0638(15) 0.0285(11) 0.0721(16) 0.0019(10) 0.0503(14) 0.0059(10)
N3 0.0620(15) 0.0317(12) 0.0669(15) -0.0006(11) 0.0492(13) 0.0036(10)
N4 0.0280(10) 0.0302(10) 0.0291(10) -0.0072(8) 0.0082(8) -0.0006(8)
N5 0.0368(13) 0.0415(13) 0.0718(17) -0.0274(12) -0.0152(12) 0.0073(10)
N6 0.0287(11) 0.0414(12) 0.0445(12) -0.0171(9) 0.0012(10) -0.0010(9)
N7 0.0253(10) 0.0371(11) 0.0426(12) -0.0151(9) 0.0076(9) -0.0027(8)
N8 0.0496(15) 0.0434(14) 0.0610(16) -0.0044(11) 0.0215(12) -0.0001(11)
C1 0.0291(11) 0.0273(11) 0.0346(12) -0.0019(9) 0.0147(10) -0.0013(9)
C2 0.0307(11) 0.0235(11) 0.0355(12) -0.0031(9) 0.0127(9) 0.0022(9)
C3 0.0259(11) 0.0287(11) 0.0326(12) -0.0048(9) 0.0136(9) 0.0008(9)
C4 0.0450(14) 0.0263(12) 0.0516(15) 0.0000(10) 0.0315(12) 0.0002(10)
C5 0.0386(13) 0.0245(12) 0.0507(15) -0.0013(10) 0.0238(12) 0.0039(9)
C6 0.0346(12) 0.0256(11) 0.0382(12) -0.0030(9) 0.0178(10) 0.0028(9)
C7 0.0286(11) 0.0326(12) 0.0311(11) -0.0025(9) 0.0168(9) 0.0028(9)
C8 0.0267(11) 0.0315(12) 0.0264(11) -0.0036(9) 0.0111(9) 0.0013(9)
C9 0.0447(15) 0.0387(14) 0.0530(16) -0.0123(11) 0.0350(13) -0.0089(11)
C10 0.0528(16) 0.0343(13) 0.0523(16) -0.0096(12) 0.0333(13) -0.0119(11)
C11 0.0363(13) 0.0344(13) 0.0514(15) -0.0056(11) 0.0279(12) -0.0003(10)
C12 0.0403(13) 0.0292(12) 0.0515(15) -0.0020(11) 0.0313(12) -0.0014(10)
C13 0.0358(14) 0.0249(11) 0.0371(13) -0.0103(9) 0.0092(11) -0.0015(9)
C14 0.0229(11) 0.0283(12) 0.0408(13) -0.0053(10) 0.0052(10) 0.0030(9)
O1W 0.0635(13) 0.0432(11) 0.0391(10) 0.0012(8) 0.0099(9) 0.0125(9)
O2W 0.0823(19) 0.0596(16) 0.117(2) 0.0082(15) 0.0300(17) 0.0199(13)
O3W 0.091(2) 0.108(2) 0.0679(17) -0.0272(15) 0.0304(15) 0.0295(17)

loop_
_atom_type_symbol
_atom_type_description
_atom_type_scat_dispersion_real
_atom_type_scat_dispersion_imag
_atom_type_scat_source
C C 0.0033 0.0016 'International Tables Vol C Tables 4.2.6.8 and 6.1.1.4'
H H 0.0000 0.0000 'International Tables Vol C Tables 4.2.6.8 and 6.1.1.4'
N N 0.0061 0.0033 'International Tables Vol C Tables 4.2.6.8 and 6.1.1.4'
O O 0.0106 0.0060 'International Tables Vol C Tables 4.2.6.8 and 6.1.1.4'
Cu Cu 0.3201 1.2651 'International Tables Vol C Tables 4.2.6.8 and 6.1.1.4'

loop_
_geom_angle_atom_site_label_1
_geom_angle_atom_site_label_2
_geom_angle_atom_site_label_3
_geom_angle
_geom_angle_site_symmetry_1
_geom_angle_site_symmetry_3
N7 Cu1 N7 180.0 . 7_557
N7 Cu1 N1 88.81(8) . .
N7 Cu1 N1 91.19(8) 7_557 .
N7 Cu1 N1 91.19(8) . 7_557
N7 Cu1 N1 88.81(8) 7_557 7_557
N1 Cu1 N1 180.0 . 7_557
N7 Cu1 O1W 90.15(8) . 7_557
N7 Cu1 O1W 89.85(8) 7_557 7_557
N1 Cu1 O1W 90.14(7) . 7_557
N1 Cu1 O1W 89.86(7) 7_557 7_557
N7 Cu1 O1W 89.85(8) . .
N7 Cu1 O1W 90.15(8) 7_557 .
N1 Cu1 O1W 89.86(7) . .
N1 Cu1 O1W 90.14(7) 7_557 .
O1W Cu1 O1W 180.0 7_557 .
N6 Cu2 N6 180.00(9) . 5_556
N6 Cu2 N4 88.73(8) . 7_546
N6 Cu2 N4 91.27(8) 5_556 7_546
N6 Cu2 N4 91.27(8) . 3_455
N6 Cu2 N4 88.73(8) 5_556 3_455
N4 Cu2 N4 180.00(10) 7_546 3_455
C7 O1 C6 102.48(17) . .
C5 N1 C1 118.05(19) . .
C5 N1 Cu1 121.62(15) . .
C1 N1 Cu1 120.27(15) . .
C6 N2 N3 105.99(19) . .
C7 N3 N2 106.47(19) . .
C11 N4 C10 117.4(2) . .
C11 N4 Cu2 120.42(15) . 3_545
C10 N4 Cu2 122.21(16) . 3_545
C13 N5 C14 123.7(2) . .
C13 N6 Cu2 174.2(2) . .
C14 N7 Cu1 167.9(2) . .
O3 N8 O2 117.9(3) . .
O3 N8 O4 121.9(3) . .
O2 N8 O4 120.2(3) . .
N1 C1 C2 122.8(2) . .
N1 C1 H1A 118.6 . .
C2 C1 H1A 118.6 . .
C1 C2 C3 118.8(2) . .
C1 C2 H2B 120.6 . .
C3 C2 H2B 120.6 . .
C2 C3 C4 118.8(2) . .
C2 C3 C6 120.4(2) . .
C4 C3 C6 120.7(2) . .
C5 C4 C3 118.6(2) . .
C5 C4 H4B 120.7 . .
C3 C4 H4B 120.7 . .
N1 C5 C4 122.8(2) . .
N1 C5 H5B 118.6 . .
C4 C5 H5B 118.6 . .
N2 C6 O1 112.56(19) . .
N2 C6 C3 129.5(2) . .
O1 C6 C3 117.96(19) . .
N3 C7 O1 112.5(2) . .
N3 C7 C8 128.1(2) . .
O1 C7 C8 119.4(2) . .
C9 C8 C12 118.2(2) . .
C9 C8 C7 122.7(2) . .
C12 C8 C7 119.1(2) . .
C10 C9 C8 118.9(2) . .
C10 C9 H9A 120.5 . .
C8 C9 H9A 120.5 . .
N4 C10 C9 123.2(2) . .
N4 C10 H10A 118.4 . .
C9 C10 H10A 118.4 . .
N4 C11 C12 123.2(2) . .
N4 C11 H11A 118.4 . .
C12 C11 H11A 118.4 . .
C11 C12 C8 119.1(2) . .
C11 C12 H12A 120.4 . .
C8 C12 H12A 120.4 . .
N6 C13 N5 172.3(3) . .
N7 C14 N5 173.6(3) . .
Cu1 O1W H1WA 117.9 . .
Cu1 O1W H1WB 120.7 . .
H1WA O1W H1WB 119.5 . .
H2WA O2W H2WB 118.7 . .
H3WA O3W H3WB 120.1 . .

loop_
_geom_bond_atom_site_label_1
_geom_bond_atom_site_label_2
_geom_bond_distance
_geom_bond_site_symmetry_2
Cu1 N7 1.9864(19) .
Cu1 N7 1.9864(19) 7_557
Cu1 N1 2.0544(17) .
Cu1 N1 2.0544(17) 7_557
Cu1 O1W 2.3413(19) 7_557
Cu1 O1W 2.3413(19) .
Cu2 N6 1.938(2) .
Cu2 N6 1.938(2) 5_556
Cu2 N4 2.0577(18) 7_546
Cu2 N4 2.0577(18) 3_455
O1 C7 1.356(3) .
O1 C6 1.360(3) .
O2 N8 1.240(4) .
O3 N8 1.211(3) .
O4 N8 1.248(3) .
N1 C5 1.338(3) .
N1 C1 1.338(3) .
N2 C6 1.283(3) .
N2 N3 1.402(3) .
N3 C7 1.280(3) .
N4 C11 1.327(3) .
N4 C10 1.342(3) .
N4 Cu2 2.0577(18) 3_545
N5 C13 1.288(3) .
N5 C14 1.299(3) .
N6 C13 1.135(3) .
N7 C14 1.135(3) .
C1 C2 1.377(3) .
C1 H1A 0.9300 .
C2 C3 1.383(3) .
C2 H2B 0.9300 .
C3 C4 1.385(3) .
C3 C6 1.467(3) .
C4 C5 1.381(3) .
C4 H4B 0.9300 .
C5 H5B 0.9300 .
C7 C8 1.463(3) .
C8 C9 1.381(3) .
C8 C12 1.382(3) .
C9 C10 1.374(4) .
C9 H9A 0.9300 .
C10 H10A 0.9300 .
C11 C12 1.378(3) .
C11 H11A 0.9300 .
C12 H12A 0.9300 .
O1W H1WA 0.8469 .
O1W H1WB 0.8489 .
O2W H2WA 0.8486 .
O2W H2WB 0.8553 .
O3W H3WA 0.8331 .
O3W H3WB 0.8553 .
